data_4106980
loop_
_publ_author_name
'Ryo Shintani'
'Kohei Moriya'
'Tamio Hayashi'

_publ_section_title
;
 Palladium-Catalyzed Enantioselective Desymmetrization of
 Silacyclobutanes: Construction of Silacycles Possessing a
 Tetraorganosilicon Stereocenter
;
_journal_name_full 'Journal of the American Chemical Society'
_journal_page_first 16440
_journal_page_last 16443
_journal_paper_doi 10.1021/ja208621x
_journal_volume 133
_journal_year 2011
_chemical_absolute_configuration 'CHOOSE rm ad rmad syn or unk'
_chemical_formula_moiety 'C25 H23 F O Si '
_chemical_formula_sum 'C25 H23 F O Si'
_chemical_formula_weight 386.54
_space_group_IT_number 19
_symmetry_cell_setting orthorhombic
_symmetry_Int_Tables_number 19
_symmetry_space_group_name_Hall 'P 2ac 2ab'
_symmetry_space_group_name_H-M 'P 21 21 21'
_cell_angle_alpha 90.0000
_cell_angle_beta 90.0000
_cell_angle_gamma 90.0000
_cell_formula_units_Z 4
_cell_length_a 8.90640(16)
_cell_length_b 9.63387(18)
_cell_length_c 22.8974(4)
_cell_measurement_reflns_used 14736
_cell_measurement_temperature 93.1
_cell_measurement_theta_max 68.2
_cell_measurement_theta_min 3.9
_cell_volume 1964.67(6)
_computing_cell_refinement PROCESS-AUTO
_computing_data_collection PROCESS-AUTO
_computing_data_reduction CrystalStructure
_computing_publication_material 'CrystalStructure 3.8'
_computing_structure_refinement CRYSTALS
_computing_structure_solution SIR92
_diffrn_ambient_temperature 93(1)
_diffrn_detector_area_resol_mean 10.00
_diffrn_measured_fraction_theta_full 0.999
_diffrn_measured_fraction_theta_max 0.999
_diffrn_measurement_device_type 'Rigaku RAXIS-RAPID'
_diffrn_measurement_method \w
_diffrn_radiation_type 'Cu K\a'
_diffrn_radiation_wavelength 1.54187
_diffrn_reflns_av_R_equivalents 0.056
_diffrn_reflns_limit_h_max 10
_diffrn_reflns_limit_h_min -10
_diffrn_reflns_limit_k_max 11
_diffrn_reflns_limit_k_min -11
_diffrn_reflns_limit_l_max 27
_diffrn_reflns_limit_l_min -27
_diffrn_reflns_number 16067
_diffrn_reflns_theta_full 68.24
_diffrn_reflns_theta_max 68.24
_exptl_absorpt_coefficient_mu 1.229
_exptl_absorpt_correction_T_max 0.782
_exptl_absorpt_correction_T_min 0.594
_exptl_absorpt_correction_type multi-scan
_exptl_absorpt_process_details
;
    Higashi, T. (1995). Program for Absorption Correction.
    Rigaku Corporation, Tokyo, Japan.
;
_exptl_crystal_colour colorless
_exptl_crystal_density_diffrn 1.307
_exptl_crystal_description prism
_exptl_crystal_F_000 816.00
_exptl_crystal_size_max 0.60
_exptl_crystal_size_mid 0.40
_exptl_crystal_size_min 0.20
_refine_diff_density_max 2.15
_refine_diff_density_min -2.96
_refine_ls_abs_structure_details 'Flack, H. D. (1983), Acta Cryst. A39, 876-881.  1504 Friedel Pairs'
_refine_ls_abs_structure_Flack 0.012(19)
_refine_ls_extinction_method none
_refine_ls_goodness_of_fit_ref 1.007
_refine_ls_hydrogen_treatment refall
_refine_ls_number_parameters 277
_refine_ls_number_reflns 14281
_refine_ls_R_factor_gt 0.0435
_refine_ls_shift/su_max 0.0000
_refine_ls_structure_factor_coef F
_refine_ls_weighting_details
;
    Chebychev polynomial with 3 parameters (Carruthers & Watkin, 1979)
    582.9650    778.8110    214.4630
;
_refine_ls_weighting_scheme calc
_refine_ls_wR_factor_ref 0.0625
_reflns_number_gt 14224
_reflns_number_total 3581
_reflns_threshold_expression F^2^>2.0\s(F^2^)
_cod_data_source_file ja208621x_si_001.cif
_cod_data_source_block '_10425yuki'
_cod_original_formula_sum 'C25 H23 F O Si '
_cod_database_code 4106980

loop_
_symmetry_equiv_pos_site_id
_symmetry_equiv_pos_as_xyz
1 +X,+Y,+Z
2 1/2+X,1/2-Y,-Z
3 -X,1/2+Y,1/2-Z
4 1/2-X,-Y,1/2+Z

loop_
_atom_site_label
_atom_site_type_symbol
_atom_site_fract_x
_atom_site_fract_y
_atom_site_fract_z
_atom_site_U_iso_or_equiv
_atom_site_adp_type
_atom_site_occupancy
_atom_site_symmetry_multiplicity
_atom_site_calc_flag
_atom_site_refinement_flags
Si(1) Si 1.00015(5) 0.16190(4) 0.65286(2) 0.02119(10) Uani 1.00 1 d .
F(1) F 0.31796(10) 0.25183(10) 0.59425(4) 0.0334(2) Uani 1.00 1 d .
O(1) O 1.14895(13) -0.37500(12) 0.52725(5) 0.0333(3) Uani 1.00 1 d .
C(19) C 1.04236(17) -0.00169(16) 0.61172(6) 0.0218(4) Uani 1.00 1 d .
C(9) C 0.81034(16) 0.16657(16) 0.68786(6) 0.0199(3) Uani 1.00 1 d .
C(6) C 0.47128(16) 0.26361(16) 0.59477(6) 0.0239(4) Uani 1.00 1 d .
C(111) C 0.77839(17) 0.29116(16) 0.59591(6) 0.0218(4) Uani 1.00 1 d .
C(220) C 1.18366(18) -0.06833(17) 0.61625(6) 0.0247(4) Uani 1.00 1 d .
C(55) C 0.54823(17) 0.20818(15) 0.64113(6) 0.0222(3) Uani 1.00 1 d .
C(3) C 1.06540(17) 0.06711(18) 0.75998(7) 0.0259(4) Uani 1.00 1 d .
C(113) C 0.64385(16) 0.18008(16) 0.77695(6) 0.0200(3) Uani 1.00 1 d .
C(10) C 0.70500(17) 0.22226(15) 0.64257(6) 0.0205(3) Uani 1.00 1 d .
C(17) C 0.44456(17) 0.33832(17) 0.80451(6) 0.0248(3) Uani 1.00 1 d .
C(2) C 0.91427(16) 0.10692(18) 0.78670(7) 0.0263(4) Uani 1.00 1 d .
C(24) C 0.93798(17) -0.06660(17) 0.57578(7) 0.0270(4) Uani 1.00 1 d .
C(18) C 0.57622(17) 0.30974(16) 0.77376(6) 0.0222(4) Uani 1.00 1 d .
C(88) C 0.69492(17) 0.34259(16) 0.54946(6) 0.0248(4) Uani 1.00 1 d .
C(12) C 0.94899(16) 0.30705(16) 0.60149(6) 0.0231(3) Uani 1.00 1 d .
C(4) C 1.12815(17) 0.17654(17) 0.71683(6) 0.0252(4) Uani 1.00 1 d .
C(25) C 1.0466(2) -0.43609(18) 0.48620(7) 0.0344(4) Uani 1.00 1 d .
C(1) C 0.78799(16) 0.14988(15) 0.74551(6) 0.0206(3) Uani 1.00 1 d .
C(116) C 0.37896(17) 0.23614(17) 0.83841(7) 0.0261(4) Uani 1.00 1 d .
C(21) C 1.21426(18) -0.19055(17) 0.58802(6) 0.0269(4) Uani 1.00 1 d .
C(14) C 0.57601(17) 0.07852(17) 0.81219(6) 0.0242(4) Uani 1.00 1 d .
C(115) C 0.44501(17) 0.10594(17) 0.84193(7) 0.0258(4) Uani 1.00 1 d .
C(22) C 1.10700(18) -0.25211(17) 0.55248(7) 0.0244(4) Uani 1.00 1 d .
C(77) C 0.53918(17) 0.32957(16) 0.54864(6) 0.0255(4) Uani 1.00 1 d .
C(23) C 0.96682(17) -0.18882(17) 0.54608(7) 0.0277(4) Uani 1.00 1 d .
H(1) H 0.8788 0.0295 0.8084 0.031 Uiso 1.00 1 c R
H(2) H 0.9327 0.1823 0.8125 0.031 Uiso 1.00 1 c R
H(3) H 1.1365 0.0529 0.7903 0.031 Uiso 1.00 1 c R
H(4) H 1.0516 -0.0170 0.7390 0.030 Uiso 1.00 1 c R
H(5) H 1.2286 0.1559 0.7059 0.031 Uiso 1.00 1 c R
H(6) H 1.1242 0.2666 0.7337 0.030 Uiso 1.00 1 c R
H(7) H 0.4967 0.1604 0.6714 0.026 Uiso 1.00 1 c R
H(8) H 0.4812 0.3649 0.5172 0.031 Uiso 1.00 1 c R
H(9) H 0.7456 0.3855 0.5177 0.030 Uiso 1.00 1 c R
H(10) H 0.9757 0.3947 0.6175 0.027 Uiso 1.00 1 c R
H(11) H 0.9967 0.2955 0.5647 0.028 Uiso 1.00 1 c R
H(12) H 0.6213 -0.0105 0.8151 0.030 Uiso 1.00 1 c R
H(13) H 0.3994 0.0362 0.8653 0.031 Uiso 1.00 1 c R
H(14) H 0.2883 0.2541 0.8589 0.031 Uiso 1.00 1 c R
H(15) H 0.3999 0.4278 0.8027 0.029 Uiso 1.00 1 c R
H(16) H 0.6203 0.3790 0.7497 0.026 Uiso 1.00 1 c R
H(17) H 1.2587 -0.0262 0.6398 0.030 Uiso 1.00 1 c R
H(18) H 1.3100 -0.2327 0.5924 0.032 Uiso 1.00 1 c R
H(19) H 0.8926 -0.2296 0.5217 0.033 Uiso 1.00 1 c R
H(20) H 0.8426 -0.0236 0.5715 0.033 Uiso 1.00 1 c R
H(21) H 1.0529 -0.3765 0.4426 0.043 Uiso 1.00 1 c R
H(22) H 1.1049 -0.5445 0.4836 0.042 Uiso 1.00 1 c R
H(23) H 0.9248 -0.4365 0.5036 0.042 Uiso 1.00 1 c R

loop_
_atom_site_aniso_label
_atom_site_aniso_U_11
_atom_site_aniso_U_22
_atom_site_aniso_U_33
_atom_site_aniso_U_12
_atom_site_aniso_U_13
_atom_site_aniso_U_23
Si(1) 0.0205(2) 0.0229(2) 0.0202(2) -0.00010(19) 0.00115(18) 0.00050(18)
F(1) 0.0235(4) 0.0404(5) 0.0364(5) -0.0013(4) -0.0064(4) 0.0061(4)
O(1) 0.0364(6) 0.0267(6) 0.0369(6) 0.0038(5) -0.0002(5) -0.0080(5)
C(19) 0.0238(8) 0.0227(8) 0.0191(8) 0.0004(6) 0.0029(6) 0.0042(6)
C(9) 0.0210(7) 0.0172(7) 0.0214(7) -0.0018(6) 0.0018(6) 0.0028(6)
C(6) 0.0211(8) 0.0237(8) 0.0269(8) 0.0003(6) -0.0029(6) -0.0041(7)
C(111) 0.0260(8) 0.0204(8) 0.0190(7) 0.0012(6) -0.0001(6) -0.0021(6)
C(220) 0.0257(8) 0.0271(8) 0.0214(8) -0.0023(7) -0.0028(7) 0.0007(7)
C(55) 0.0269(8) 0.0210(7) 0.0188(7) -0.0024(6) 0.0011(6) -0.0021(6)
C(3) 0.0237(8) 0.0318(9) 0.0221(8) 0.0038(7) -0.0015(7) -0.0000(7)
C(113) 0.0211(7) 0.0228(8) 0.0162(7) -0.0018(6) -0.0026(6) -0.0008(6)
C(10) 0.0230(7) 0.0190(8) 0.0196(8) 0.0013(6) 0.0013(6) -0.0021(6)
C(17) 0.0260(7) 0.0225(8) 0.0258(7) 0.0044(7) -0.0030(7) -0.0037(7)
C(2) 0.0265(9) 0.0316(9) 0.0207(8) 0.0023(7) 0.0010(6) 0.0030(7)
C(24) 0.0224(7) 0.0296(8) 0.0290(8) 0.0034(7) 0.0003(7) -0.0003(7)
C(18) 0.0252(8) 0.0218(8) 0.0198(7) -0.0030(6) -0.0016(6) 0.0022(6)
C(88) 0.0339(8) 0.0223(8) 0.0181(7) -0.0012(7) 0.0029(7) 0.0018(7)
C(12) 0.0260(7) 0.0225(8) 0.0208(7) -0.0038(6) 0.0037(6) -0.0008(6)
C(4) 0.0226(8) 0.0279(9) 0.0253(8) -0.0006(7) 0.0006(6) -0.0015(7)
C(25) 0.0403(10) 0.0292(9) 0.0337(9) -0.0040(8) 0.0041(8) -0.0068(8)
C(1) 0.0234(7) 0.0143(7) 0.0240(8) 0.0008(6) -0.0002(6) 0.0023(6)
C(116) 0.0199(7) 0.0352(9) 0.0231(8) 0.0013(7) 0.0027(7) -0.0054(7)
C(21) 0.0261(8) 0.0290(9) 0.0254(8) 0.0053(7) -0.0003(7) 0.0061(7)
C(14) 0.0282(8) 0.0224(8) 0.0221(8) 0.0013(6) -0.0026(7) -0.0008(7)
C(115) 0.0260(8) 0.0288(8) 0.0225(8) -0.0045(7) 0.0009(7) 0.0009(7)
C(22) 0.0294(8) 0.0221(8) 0.0218(8) -0.0019(7) 0.0033(7) -0.0000(7)
C(77) 0.0323(8) 0.0247(8) 0.0195(7) 0.0037(7) -0.0056(7) -0.0001(7)
C(23) 0.0265(9) 0.0286(9) 0.0281(8) -0.0022(7) -0.0030(7) -0.0037(7)

loop_
_atom_type_symbol
_atom_type_description
_atom_type_scat_dispersion_real
_atom_type_scat_dispersion_imag
_atom_type_scat_source
C C 0.018 0.009
;
International Tables for Crystallography
(1992, Vol. C, Tables 4.2.6.8 and 6.1.1.4)
;
H H 0.000 0.000
;
International Tables for Crystallography
(1992, Vol. C, Table 6.1.1.4)
;
F F 0.073 0.053
;
International Tables for Crystallography
(1992, Vol. C, Tables 4.2.6.8 and 6.1.1.4)
;
O O 0.049 0.032
;
International Tables for Crystallography
(1992, Vol. C, Tables 4.2.6.8 and 6.1.1.4)
;
Si Si 0.254 0.330
;
International Tables for Crystallography
(1992, Vol. C, Tables 4.2.6.8 and 6.1.1.4)
;

loop_
_geom_angle_atom_site_label_1
_geom_angle_atom_site_label_2
_geom_angle_atom_site_label_3
_geom_angle
_geom_angle_publ_flag
C(19) Si(1) C(9) 114.62(6) yes
C(19) Si(1) C(12) 111.04(6) yes
C(19) Si(1) C(4) 109.66(6) yes
C(9) Si(1) C(12) 91.78(6) yes
C(9) Si(1) C(4) 102.38(6) yes
C(12) Si(1) C(4) 125.69(7) yes
C(25) O(1) C(22) 117.23(12) yes
Si(1) C(19) C(220) 121.50(11) yes
Si(1) C(19) C(24) 122.80(11) yes
C(220) C(19) C(24) 115.70(13) yes
Si(1) C(9) C(10) 106.14(9) yes
Si(1) C(9) C(1) 123.45(11) yes
C(10) C(9) C(1) 129.04(13) yes
F(1) C(6) C(55) 118.19(12) yes
F(1) C(6) C(77) 118.07(12) yes
C(55) C(6) C(77) 123.74(13) yes
C(10) C(111) C(88) 119.83(13) yes
C(10) C(111) C(12) 116.18(12) yes
C(88) C(111) C(12) 123.98(12) yes
C(19) C(220) C(21) 122.10(14) yes
C(6) C(55) C(10) 118.53(13) yes
C(2) C(3) C(4) 113.73(13) yes
C(18) C(113) C(1) 121.35(13) yes
C(18) C(113) C(14) 118.04(13) yes
C(1) C(113) C(14) 120.57(13) yes
C(9) C(10) C(111) 113.62(12) yes
C(9) C(10) C(55) 127.22(12) yes
C(111) C(10) C(55) 119.10(12) yes
C(18) C(17) C(116) 119.86(14) yes
C(3) C(2) C(1) 118.05(13) yes
C(19) C(24) C(23) 123.34(14) yes
C(113) C(18) C(17) 121.03(13) yes
C(111) C(88) C(77) 120.74(13) yes
Si(1) C(12) C(111) 102.58(9) yes
Si(1) C(4) C(3) 103.26(10) yes
C(9) C(1) C(113) 125.07(12) yes
C(9) C(1) C(2) 122.03(13) yes
C(113) C(1) C(2) 112.76(11) yes
C(17) C(116) C(115) 119.79(14) yes
C(220) C(21) C(22) 120.45(14) yes
C(113) C(14) C(115) 121.00(14) yes
C(116) C(115) C(14) 120.27(14) yes
O(1) C(22) C(21) 115.40(13) yes
O(1) C(22) C(23) 125.23(14) yes
C(21) C(22) C(23) 119.34(14) yes
C(6) C(77) C(88) 118.03(13) yes
C(24) C(23) C(22) 119.06(14) yes
C(19) C(220) H(17) 118.2 no
C(21) C(220) H(17) 119.7 no
C(6) C(55) H(7) 120.8 no
C(10) C(55) H(7) 120.7 no
C(2) C(3) H(3) 109.3 no
C(2) C(3) H(4) 107.6 no
C(4) C(3) H(3) 108.9 no
C(4) C(3) H(4) 107.7 no
H(3) C(3) H(4) 109.5 no
C(18) C(17) H(15) 120.6 no
C(116) C(17) H(15) 119.6 no
C(3) C(2) H(1) 107.7 no
C(3) C(2) H(2) 106.8 no
C(1) C(2) H(1) 106.9 no
C(1) C(2) H(2) 107.7 no
H(1) C(2) H(2) 109.5 no
C(19) C(24) H(20) 117.6 no
C(23) C(24) H(20) 119.1 no
C(113) C(18) H(16) 118.9 no
C(17) C(18) H(16) 120.1 no
C(111) C(88) H(9) 119.1 no
C(77) C(88) H(9) 120.1 no
Si(1) C(12) H(10) 111.0 no
Si(1) C(12) H(11) 111.0 no
C(111) C(12) H(10) 111.7 no
C(111) C(12) H(11) 111.0 no
H(10) C(12) H(11) 109.5 no
Si(1) C(4) H(5) 110.7 no
Si(1) C(4) H(6) 111.4 no
C(3) C(4) H(5) 111.5 no
C(3) C(4) H(6) 110.5 no
H(5) C(4) H(6) 109.5 no
O(1) C(25) H(21) 109.4 no
O(1) C(25) H(22) 96.8 no
O(1) C(25) H(23) 111.9 no
H(21) C(25) H(22) 112.3 no
H(21) C(25) H(23) 110.2 no
H(22) C(25) H(23) 115.6 no
C(17) C(116) H(14) 120.4 no
C(115) C(116) H(14) 119.8 no
C(220) C(21) H(18) 119.7 no
C(22) C(21) H(18) 119.8 no
C(113) C(14) H(12) 119.1 no
C(115) C(14) H(12) 119.9 no
C(116) C(115) H(13) 119.4 no
C(14) C(115) H(13) 120.3 no
C(6) C(77) H(8) 120.7 no
C(88) C(77) H(8) 121.3 no
C(24) C(23) H(19) 120.8 no
C(22) C(23) H(19) 120.2 no

loop_
_geom_bond_atom_site_label_1
_geom_bond_atom_site_label_2
_geom_bond_distance
_geom_bond_publ_flag
Si(1) C(19) 1.8742(15) yes
Si(1) C(9) 1.8714(14) yes
Si(1) C(12) 1.8832(15) yes
Si(1) C(4) 1.8615(15) yes
F(1) C(6) 1.3703(16) yes
O(1) C(25) 1.435(2) yes
O(1) C(22) 1.3693(19) yes
C(19) C(220) 1.417(2) yes
C(19) C(24) 1.390(2) yes
C(9) C(10) 1.498(2) yes
C(9) C(1) 1.3446(19) yes
C(6) C(55) 1.372(2) yes
C(6) C(77) 1.373(2) yes
C(111) C(10) 1.417(2) yes
C(111) C(88) 1.389(2) yes
C(111) C(12) 1.532(2) yes
C(220) C(21) 1.371(2) yes
C(55) C(10) 1.403(2) yes
C(3) C(2) 1.527(2) yes
C(3) C(4) 1.549(2) yes
C(113) C(18) 1.389(2) yes
C(113) C(1) 1.500(2) yes
C(113) C(14) 1.405(2) yes
C(17) C(18) 1.395(2) yes
C(17) C(116) 1.383(2) yes
C(2) C(1) 1.525(2) yes
C(24) C(23) 1.384(2) yes
C(88) C(77) 1.393(2) yes
C(116) C(115) 1.388(2) yes
C(21) C(22) 1.388(2) yes
C(14) C(115) 1.377(2) yes
C(22) C(23) 1.397(2) yes
C(220) H(17) 0.950 no
C(55) H(7) 0.950 no
C(3) H(3) 0.950 no
C(3) H(4) 0.950 no
C(17) H(15) 0.950 no
C(2) H(1) 0.950 no
C(2) H(2) 0.950 no
C(24) H(20) 0.950 no
C(18) H(16) 0.950 no
C(88) H(9) 0.950 no
C(12) H(10) 0.950 no
C(12) H(11) 0.950 no
C(4) H(5) 0.950 no
C(4) H(6) 0.950 no
C(25) H(21) 1.154 no
C(25) H(22) 1.168 no
C(25) H(23) 1.155 no
C(116) H(14) 0.950 no
C(21) H(18) 0.950 no
C(14) H(12) 0.950 no
C(115) H(13) 0.950 no
C(77) H(8) 0.950 no
C(23) H(19) 0.950 no

loop_
_geom_contact_atom_site_label_1
_geom_contact_atom_site_label_2
_geom_contact_distance
_geom_contact_site_symmetry_2
Si(1) F(1) 3.2502(10) 1_655
Si(1) C(111) 2.6743(15) .
Si(1) C(220) 2.8799(16) .
Si(1) C(3) 2.6810(16) .
Si(1) C(10) 2.7026(15) .
Si(1) C(2) 3.2027(16) .
Si(1) C(24) 2.8753(16) .
Si(1) C(1) 2.8433(14) .
F(1) Si(1) 3.2502(10) 1_455
F(1) C(19) 3.4857(17) 1_455
F(1) C(220) 3.3463(18) 1_455
F(1) C(55) 2.3527(17) .
F(1) C(88) 3.5856(16) 2_456
F(1) C(12) 3.3331(16) 1_455
F(1) C(4) 3.3559(16) 1_455
F(1) C(77) 2.3523(17) .
O(1) C(24) 3.5367(19) 2_546
O(1) C(21) 2.3307(19) .
O(1) C(23) 2.4565(19) .
O(1) C(23) 3.3485(19) 2_546
C(19) F(1) 3.4857(17) 1_655
C(19) C(9) 3.152(2) .
C(19) C(3) 3.465(2) .
C(19) C(12) 3.097(2) .
C(19) C(4) 3.054(2) .
C(19) C(21) 2.439(2) .
C(19) C(22) 2.827(2) .
C(19) C(23) 2.442(2) .
C(9) C(19) 3.152(2) .
C(9) C(111) 2.440(2) .
C(9) C(55) 2.599(2) .
C(9) C(3) 2.967(2) .
C(9) C(113) 2.5253(19) .
C(9) C(2) 2.512(2) .
C(9) C(24) 3.595(2) .
C(9) C(18) 3.181(2) .
C(9) C(12) 2.696(2) .
C(9) C(4) 2.909(2) .
C(6) C(111) 2.748(2) .
C(6) C(10) 2.385(2) .
C(6) C(88) 2.371(2) .
C(111) Si(1) 2.6743(15) .
C(111) C(9) 2.440(2) .
C(111) C(6) 2.748(2) .
C(111) C(55) 2.432(2) .
C(111) C(77) 2.418(2) .
C(220) Si(1) 2.8799(16) .
C(220) F(1) 3.3463(18) 1_655
C(220) C(24) 2.376(2) .
C(220) C(18) 3.507(2) 3_746
C(220) C(4) 3.334(2) .
C(220) C(22) 2.394(2) .
C(220) C(23) 2.767(2) .
C(55) F(1) 2.3527(17) .
C(55) C(9) 2.599(2) .
C(55) C(111) 2.432(2) .
C(55) C(113) 3.2358(19) .
C(55) C(18) 3.2003(19) .
C(55) C(88) 2.791(2) .
C(55) C(1) 3.254(2) .
C(55) C(77) 2.4206(19) .
C(3) Si(1) 2.6810(16) .
C(3) C(19) 3.465(2) .
C(3) C(9) 2.967(2) .
C(3) C(1) 2.617(2) .
C(113) C(9) 2.5253(19) .
C(113) C(55) 3.2358(19) .
C(113) C(10) 3.1511(19) .
C(113) C(17) 2.423(2) .
C(113) C(2) 2.519(2) .
C(113) C(116) 2.800(2) .
C(113) C(21) 3.565(2) 3_756
C(113) C(115) 2.421(2) .
C(10) Si(1) 2.7026(15) .
C(10) C(6) 2.385(2) .
C(10) C(113) 3.1511(19) .
C(10) C(18) 3.3240(19) .
C(10) C(88) 2.4284(19) .
C(10) C(12) 2.505(2) .
C(10) C(1) 2.5668(19) .
C(10) C(77) 2.806(2) .
C(17) C(113) 2.423(2) .
C(17) C(14) 2.769(2) .
C(17) C(14) 3.540(2) 3_656
C(17) C(115) 2.397(2) .
C(2) Si(1) 3.2027(16) .
C(2) C(9) 2.512(2) .
C(2) C(113) 2.519(2) .
C(2) C(4) 2.576(2) .
C(2) C(14) 3.081(2) .
C(24) Si(1) 2.8753(16) .
C(24) O(1) 3.5367(19) 2_446
C(24) C(9) 3.595(2) .
C(24) C(220) 2.376(2) .
C(24) C(21) 2.749(2) .
C(24) C(22) 2.397(2) .
C(18) C(9) 3.181(2) .
C(18) C(220) 3.507(2) 3_756
C(18) C(55) 3.2003(19) .
C(18) C(10) 3.3240(19) .
C(18) C(1) 2.519(2) .
C(18) C(116) 2.404(2) .
C(18) C(14) 2.395(2) .
C(18) C(14) 3.524(2) 3_656
C(18) C(115) 2.767(2) .
C(88) F(1) 3.5856(16) 2_556
C(88) C(6) 2.371(2) .
C(88) C(55) 2.791(2) .
C(88) C(10) 2.4284(19) .
C(88) C(12) 2.580(2) .
C(12) F(1) 3.3331(16) 1_655
C(12) C(19) 3.097(2) .
C(12) C(9) 2.696(2) .
C(12) C(10) 2.505(2) .
C(12) C(88) 2.580(2) .
C(12) C(4) 3.332(2) .
C(4) F(1) 3.3559(16) 1_655
C(4) C(19) 3.054(2) .
C(4) C(9) 2.909(2) .
C(4) C(220) 3.334(2) .
C(4) C(2) 2.576(2) .
C(4) C(12) 3.332(2) .
C(4) C(1) 3.111(2) .
C(25) C(22) 2.395(2) .
C(25) C(23) 2.839(2) .
C(1) Si(1) 2.8433(14) .
C(1) C(55) 3.254(2) .
C(1) C(3) 2.617(2) .
C(1) C(10) 2.5668(19) .
C(1) C(18) 2.519(2) .
C(1) C(4) 3.111(2) .
C(1) C(14) 2.524(2) .
C(116) C(113) 2.800(2) .
C(116) C(18) 2.404(2) .
C(116) C(14) 2.397(2) .
C(21) O(1) 2.3307(19) .
C(21) C(19) 2.439(2) .
C(21) C(113) 3.565(2) 3_746
C(21) C(24) 2.749(2) .
C(21) C(23) 2.404(2) .
C(14) C(17) 2.769(2) .
C(14) C(17) 3.540(2) 3_646
C(14) C(2) 3.081(2) .
C(14) C(18) 2.395(2) .
C(14) C(18) 3.524(2) 3_646
C(14) C(1) 2.524(2) .
C(14) C(116) 2.397(2) .
C(115) C(113) 2.421(2) .
C(115) C(17) 2.397(2) .
C(115) C(18) 2.767(2) .
C(22) C(19) 2.827(2) .
C(22) C(220) 2.394(2) .
C(22) C(24) 2.397(2) .
C(22) C(25) 2.395(2) .
C(77) F(1) 2.3523(17) .
C(77) C(111) 2.418(2) .
C(77) C(55) 2.4206(19) .
C(77) C(10) 2.806(2) .
C(23) O(1) 2.4565(19) .
C(23) O(1) 3.3485(19) 2_446
C(23) C(19) 2.442(2) .
C(23) C(220) 2.767(2) .
C(23) C(25) 2.839(2) .
C(23) C(21) 2.404(2) .
Si(1) H(3) 3.533 .
Si(1) H(4) 2.659 .
Si(1) H(5) 2.370 .
Si(1) H(6) 2.379 .
Si(1) H(10) 2.394 .
Si(1) H(11) 2.394 .
Si(1) H(17) 2.945 .
Si(1) H(20) 2.938 .
F(1) H(5) 2.832 1_455
F(1) H(7) 2.536 .
F(1) H(8) 2.533 .
F(1) H(9) 2.956 2_456
F(1) H(10) 3.386 1_455
F(1) H(11) 2.970 1_455
F(1) H(12) 3.137 3_656
F(1) H(17) 2.922 1_455
O(1) H(10) 3.402 1_545
O(1) H(11) 3.557 1_545
O(1) H(18) 2.482 .
O(1) H(19) 2.682 .
O(1) H(19) 2.642 2_546
O(1) H(20) 3.007 2_546
O(1) H(21) 2.120 .
O(1) H(22) 1.955 .
O(1) H(23) 2.152 .
C(19) H(2) 3.512 3_746
C(19) H(4) 2.919 .
C(19) H(5) 3.115 .
C(19) H(8) 3.277 2_556
C(19) H(11) 3.086 .
C(19) H(17) 2.045 .
C(19) H(18) 3.291 .
C(19) H(19) 3.294 .
C(19) H(20) 2.015 .
C(9) H(1) 3.119 .
C(9) H(2) 3.059 .
C(9) H(4) 3.019 .
C(9) H(6) 3.137 .
C(9) H(7) 2.819 .
C(9) H(10) 3.098 .
C(9) H(11) 3.500 .
C(9) H(15) 2.974 3_646
C(9) H(16) 3.010 .
C(9) H(20) 3.247 .
C(6) H(5) 3.496 1_455
C(6) H(7) 2.029 .
C(6) H(8) 2.029 .
C(6) H(9) 3.234 .
C(6) H(9) 3.569 2_456
C(6) H(12) 3.110 3_656
C(6) H(13) 3.010 3_656
C(6) H(17) 3.527 1_455
C(6) H(22) 3.014 2_446
C(111) H(7) 3.297 .
C(111) H(8) 3.281 .
C(111) H(8) 3.496 2_556
C(111) H(9) 2.029 .
C(111) H(10) 2.080 .
C(111) H(11) 2.072 .
C(111) H(13) 2.978 3_656
C(111) H(20) 3.136 .
C(111) H(22) 3.368 2_446
C(220) H(2) 3.084 3_746
C(220) H(4) 3.086 .
C(220) H(5) 3.007 .
C(220) H(9) 3.580 2_556
C(220) H(16) 3.568 3_746
C(220) H(18) 2.018 .
C(220) H(20) 3.235 .
C(220) H(21) 3.593 2_546
C(220) H(23) 3.485 2_546
C(55) H(5) 3.249 1_455
C(55) H(8) 3.270 .
C(55) H(12) 3.260 3_656
C(55) H(13) 3.198 3_656
C(55) H(15) 3.027 3_646
C(55) H(16) 3.050 .
C(55) H(17) 3.427 1_455
C(55) H(22) 3.300 2_446
C(3) H(1) 2.030 .
C(3) H(2) 2.018 .
C(3) H(5) 2.093 .
C(3) H(6) 2.081 .
C(3) H(6) 3.354 3_746
C(3) H(10) 3.282 3_746
C(3) H(14) 3.510 1_655
C(3) H(16) 3.342 3_746
C(3) H(17) 3.368 .
C(113) H(1) 2.646 .
C(113) H(2) 2.699 .
C(113) H(7) 2.756 .
C(113) H(12) 2.043 .
C(113) H(13) 3.279 .
C(113) H(15) 3.280 .
C(113) H(15) 3.063 3_646
C(113) H(16) 2.026 .
C(113) H(17) 3.521 3_756
C(113) H(18) 3.134 3_756
C(10) H(7) 2.057 .
C(10) H(9) 3.283 .
C(10) H(10) 2.984 .
C(10) H(11) 3.229 .
C(10) H(13) 3.169 3_656
C(10) H(15) 3.239 3_646
C(10) H(16) 2.978 .
C(10) H(20) 3.125 .
C(10) H(22) 3.474 2_446
C(17) H(5) 3.448 1_455
C(17) H(6) 3.355 1_455
C(17) H(7) 3.528 .
C(17) H(7) 3.195 3_656
C(17) H(12) 3.157 3_656
C(17) H(13) 3.251 .
C(17) H(14) 2.036 .
C(17) H(16) 2.044 .
C(17) H(17) 3.212 3_756
C(17) H(18) 3.289 3_756
C(17) H(21) 3.182 4_655
C(2) H(3) 2.049 .
C(2) H(4) 2.029 .
C(2) H(5) 3.389 .
C(2) H(6) 2.709 .
C(2) H(6) 3.329 3_746
C(2) H(10) 3.156 3_746
C(2) H(12) 2.918 .
C(24) H(8) 2.907 2_556
C(24) H(11) 3.536 .
C(24) H(14) 3.046 3_646
C(24) H(17) 3.234 .
C(24) H(19) 2.040 .
C(24) H(21) 3.499 2_446
C(24) H(22) 3.434 2_446
C(18) H(2) 3.518 .
C(18) H(7) 2.840 .
C(18) H(12) 3.252 .
C(18) H(12) 3.199 3_656
C(18) H(14) 3.266 .
C(18) H(15) 2.049 .
C(18) H(17) 2.929 3_756
C(18) H(18) 3.253 3_756
C(88) H(8) 2.054 .
C(88) H(8) 3.581 2_556
C(88) H(10) 2.988 .
C(88) H(11) 2.748 .
C(88) H(11) 3.423 2_456
C(88) H(13) 2.827 3_656
C(88) H(22) 3.076 2_446
C(88) H(23) 3.135 1_565
C(12) H(1) 3.347 3_756
C(12) H(3) 3.511 3_756
C(12) H(6) 3.427 .
C(12) H(8) 3.195 2_556
C(12) H(9) 2.745 .
C(12) H(20) 3.394 .
C(12) H(22) 3.356 1_565
C(12) H(23) 3.343 1_565
C(4) H(1) 3.366 .
C(4) H(1) 3.449 3_756
C(4) H(2) 2.798 .
C(4) H(3) 2.063 .
C(4) H(4) 2.049 .
C(4) H(4) 3.508 3_756
C(4) H(7) 3.447 1_655
C(4) H(10) 3.382 .
C(4) H(17) 2.877 .
C(25) H(9) 3.266 1_545
C(25) H(10) 3.477 1_545
C(25) H(11) 3.181 1_545
C(25) H(18) 3.213 2_446
C(25) H(19) 2.550 .
C(25) H(19) 3.475 2_546
C(25) H(20) 2.974 2_546
C(1) H(1) 2.018 .
C(1) H(2) 2.028 .
C(1) H(3) 3.400 .
C(1) H(4) 2.849 .
C(1) H(4) 3.531 3_756
C(1) H(6) 3.210 .
C(1) H(7) 3.102 .
C(1) H(12) 2.671 .
C(1) H(15) 2.932 3_646
C(1) H(16) 2.667 .
C(116) H(3) 2.999 1_455
C(116) H(5) 3.406 1_455
C(116) H(6) 3.315 1_455
C(116) H(12) 3.254 .
C(116) H(13) 2.030 .
C(116) H(15) 2.028 .
C(116) H(16) 3.262 .
C(116) H(18) 3.205 3_756
C(116) H(21) 2.808 4_655
C(21) H(2) 2.899 3_746
C(21) H(17) 2.017 .
C(21) H(19) 3.264 .
C(21) H(19) 3.071 2_546
C(21) H(21) 3.163 2_546
C(21) H(23) 3.068 2_546
C(14) H(1) 2.739 .
C(14) H(2) 3.331 .
C(14) H(7) 3.393 .
C(14) H(13) 2.029 .
C(14) H(14) 3.252 .
C(14) H(15) 3.012 3_646
C(14) H(16) 3.253 .
C(14) H(16) 2.960 3_646
C(14) H(18) 3.018 3_756
C(115) H(3) 3.034 1_455
C(115) H(12) 2.025 .
C(115) H(14) 2.034 .
C(115) H(15) 3.253 .
C(115) H(16) 3.085 3_646
C(115) H(18) 3.072 3_756
C(115) H(21) 3.479 4_655
C(22) H(2) 3.176 3_746
C(22) H(17) 3.250 .
C(22) H(18) 2.035 .
C(22) H(19) 2.047 .
C(22) H(19) 3.064 2_546
C(22) H(20) 3.253 .
C(22) H(21) 2.829 .
C(22) H(22) 3.229 .
C(22) H(23) 2.654 .
C(77) H(7) 3.271 .
C(77) H(9) 2.042 .
C(77) H(11) 2.886 2_456
C(77) H(13) 2.854 3_656
C(77) H(22) 2.903 2_446
C(23) H(2) 3.582 3_746
C(23) H(8) 3.443 2_556
C(23) H(14) 3.193 3_646
C(23) H(18) 3.263 .
C(23) H(18) 3.546 2_446
C(23) H(20) 2.024 .
C(23) H(21) 3.078 .
C(23) H(23) 2.604 .
H(1) C(9) 3.119 .
H(1) C(3) 2.030 .
H(1) C(113) 2.646 .
H(1) C(12) 3.347 3_746
H(1) C(4) 3.366 .
H(1) C(4) 3.449 3_746
H(1) C(1) 2.018 .
H(1) C(14) 2.739 .
H(1) H(2) 1.551 .
H(1) H(3) 2.343 .
H(1) H(4) 2.257 .
H(1) H(6) 3.595 .
H(1) H(6) 2.709 3_746
H(1) H(10) 2.500 3_746
H(1) H(12) 2.331 .
H(2) C(19) 3.512 3_756
H(2) C(9) 3.059 .
H(2) C(220) 3.084 3_756
H(2) C(3) 2.018 .
H(2) C(113) 2.699 .
H(2) C(18) 3.518 .
H(2) C(4) 2.798 .
H(2) C(1) 2.028 .
H(2) C(21) 2.899 3_756
H(2) C(14) 3.331 .
H(2) C(22) 3.176 3_756
H(2) C(23) 3.582 3_756
H(2) H(1) 1.551 .
H(2) H(3) 2.260 .
H(2) H(4) 2.764 .
H(2) H(4) 3.131 3_756
H(2) H(6) 2.613 .
H(2) H(10) 3.304 3_746
H(2) H(12) 3.339 .
H(2) H(14) 3.411 1_655
H(2) H(17) 3.463 3_756
H(2) H(18) 3.176 3_756
H(3) Si(1) 3.533 .
H(3) C(2) 2.049 .
H(3) C(12) 3.511 3_746
H(3) C(4) 2.063 .
H(3) C(1) 3.400 .
H(3) C(116) 2.999 1_655
H(3) C(115) 3.034 1_655
H(3) H(1) 2.343 .
H(3) H(2) 2.260 .
H(3) H(4) 1.551 .
H(3) H(5) 2.323 .
H(3) H(6) 2.436 .
H(3) H(10) 2.790 3_746
H(3) H(13) 2.908 1_655
H(3) H(14) 2.838 1_655
H(3) H(16) 2.887 3_746
H(4) Si(1) 2.659 .
H(4) C(19) 2.919 .
H(4) C(9) 3.019 .
H(4) C(220) 3.086 .
H(4) C(2) 2.029 .
H(4) C(4) 2.049 .
H(4) C(4) 3.508 3_746
H(4) C(1) 2.849 .
H(4) C(1) 3.531 3_746
H(4) H(1) 2.257 .
H(4) H(2) 2.764 .
H(4) H(2) 3.131 3_746
H(4) H(3) 1.551 .
H(4) H(5) 2.415 .
H(4) H(6) 2.810 .
H(4) H(6) 2.682 3_746
H(4) H(10) 3.404 3_746
H(4) H(16) 3.100 3_746
H(4) H(17) 2.927 .
H(5) Si(1) 2.370 .
H(5) F(1) 2.832 1_655
H(5) C(19) 3.115 .
H(5) C(6) 3.496 1_655
H(5) C(220) 3.007 .
H(5) C(55) 3.249 1_655
H(5) C(3) 2.093 .
H(5) C(17) 3.448 1_655
H(5) C(2) 3.389 .
H(5) C(116) 3.406 1_655
H(5) H(3) 2.323 .
H(5) H(4) 2.415 .
H(5) H(6) 1.551 .
H(5) H(7) 2.515 1_655
H(5) H(12) 3.514 3_756
H(5) H(16) 3.157 3_746
H(5) H(17) 2.332 .
H(6) Si(1) 2.379 .
H(6) C(9) 3.137 .
H(6) C(3) 2.081 .
H(6) C(3) 3.354 3_756
H(6) C(17) 3.355 1_655
H(6) C(2) 2.709 .
H(6) C(2) 3.329 3_756
H(6) C(12) 3.427 .
H(6) C(1) 3.210 .
H(6) C(116) 3.315 1_655
H(6) H(1) 3.595 .
H(6) H(1) 2.709 3_756
H(6) H(2) 2.613 .
H(6) H(3) 2.436 .
H(6) H(4) 2.810 .
H(6) H(4) 2.682 3_756
H(6) H(5) 1.551 .
H(6) H(10) 3.217 .
H(6) H(12) 3.317 3_756
H(6) H(14) 3.221 1_655
H(6) H(15) 3.308 1_655
H(7) F(1) 2.536 .
H(7) C(9) 2.819 .
H(7) C(6) 2.029 .
H(7) C(111) 3.297 .
H(7) C(113) 2.756 .
H(7) C(10) 2.057 .
H(7) C(17) 3.528 .
H(7) C(17) 3.195 3_646
H(7) C(18) 2.840 .
H(7) C(4) 3.447 1_455
H(7) C(1) 3.102 .
H(7) C(14) 3.393 .
H(7) C(77) 3.271 .
H(7) H(5) 2.515 1_455
H(7) H(12) 3.354 3_656
H(7) H(15) 2.495 3_646
H(7) H(16) 2.977 .
H(7) H(16) 3.421 3_646
H(7) H(17) 2.872 1_455
H(8) F(1) 2.533 .
H(8) C(19) 3.277 2_456
H(8) C(6) 2.029 .
H(8) C(111) 3.281 .
H(8) C(111) 3.496 2_456
H(8) C(55) 3.270 .
H(8) C(24) 2.907 2_456
H(8) C(88) 2.054 .
H(8) C(88) 3.581 2_456
H(8) C(12) 3.195 2_456
H(8) C(23) 3.443 2_456
H(8) H(9) 2.363 .
H(8) H(9) 3.295 2_456
H(8) H(11) 2.433 2_456
H(8) H(13) 3.331 3_656
H(8) H(20) 2.825 2_456
H(8) H(22) 3.548 1_465
H(8) H(22) 3.277 2_446
H(9) F(1) 2.956 2_556
H(9) C(6) 3.234 .
H(9) C(6) 3.569 2_556
H(9) C(111) 2.029 .
H(9) C(220) 3.580 2_456
H(9) C(10) 3.283 .
H(9) C(12) 2.745 .
H(9) C(25) 3.266 1_565
H(9) C(77) 2.042 .
H(9) H(8) 2.363 .
H(9) H(8) 3.295 2_556
H(9) H(10) 3.070 .
H(9) H(11) 2.629 .
H(9) H(11) 3.393 2_456
H(9) H(13) 3.309 3_656
H(9) H(22) 3.362 1_565
H(9) H(22) 3.516 2_446
H(9) H(23) 2.365 1_565
H(10) Si(1) 2.394 .
H(10) F(1) 3.386 1_655
H(10) O(1) 3.402 1_565
H(10) C(9) 3.098 .
H(10) C(111) 2.080 .
H(10) C(3) 3.282 3_756
H(10) C(10) 2.984 .
H(10) C(2) 3.156 3_756
H(10) C(88) 2.988 .
H(10) C(4) 3.382 .
H(10) C(25) 3.477 1_565
H(10) H(1) 2.500 3_756
H(10) H(2) 3.304 3_756
H(10) H(3) 2.790 3_756
H(10) H(4) 3.404 3_756
H(10) H(6) 3.217 .
H(10) H(9) 3.070 .
H(10) H(11) 1.551 .
H(10) H(22) 3.327 1_565
H(10) H(23) 3.107 1_565
H(11) Si(1) 2.394 .
H(11) F(1) 2.970 1_655
H(11) O(1) 3.557 1_565
H(11) C(19) 3.086 .
H(11) C(9) 3.500 .
H(11) C(111) 2.072 .
H(11) C(10) 3.229 .
H(11) C(24) 3.536 .
H(11) C(88) 2.748 .
H(11) C(88) 3.423 2_556
H(11) C(25) 3.181 1_565
H(11) C(77) 2.886 2_556
H(11) H(8) 2.433 2_556
H(11) H(9) 2.629 .
H(11) H(9) 3.393 2_556
H(11) H(10) 1.551 .
H(11) H(20) 3.370 .
H(11) H(22) 2.599 1_565
H(11) H(23) 3.006 1_565
H(12) F(1) 3.137 3_646
H(12) C(6) 3.110 3_646
H(12) C(55) 3.260 3_646
H(12) C(113) 2.043 .
H(12) C(17) 3.157 3_646
H(12) C(2) 2.918 .
H(12) C(18) 3.252 .
H(12) C(18) 3.199 3_646
H(12) C(1) 2.671 .
H(12) C(116) 3.254 .
H(12) C(115) 2.025 .
H(12) H(1) 2.331 .
H(12) H(2) 3.339 .
H(12) H(5) 3.514 3_746
H(12) H(6) 3.317 3_746
H(12) H(7) 3.354 3_646
H(12) H(13) 2.329 .
H(12) H(15) 2.769 3_646
H(12) H(16) 2.822 3_646
H(12) H(18) 3.467 3_756
H(13) C(6) 3.010 3_646
H(13) C(111) 2.978 3_646
H(13) C(55) 3.198 3_646
H(13) C(113) 3.279 .
H(13) C(10) 3.169 3_646
H(13) C(17) 3.251 .
H(13) C(88) 2.827 3_646
H(13) C(116) 2.030 .
H(13) C(14) 2.029 .
H(13) C(77) 2.854 3_646
H(13) H(3) 2.908 1_455
H(13) H(8) 3.331 3_646
H(13) H(9) 3.309 3_646
H(13) H(12) 2.329 .
H(13) H(14) 2.326 .
H(13) H(16) 3.043 3_646
H(13) H(18) 3.548 3_756
H(14) C(3) 3.510 1_455
H(14) C(17) 2.036 .
H(14) C(24) 3.046 3_656
H(14) C(18) 3.266 .
H(14) C(14) 3.252 .
H(14) C(115) 2.034 .
H(14) C(23) 3.193 3_656
H(14) H(2) 3.411 1_455
H(14) H(3) 2.838 1_455
H(14) H(6) 3.221 1_455
H(14) H(13) 2.326 .
H(14) H(15) 2.333 .
H(14) H(19) 3.177 3_656
H(14) H(20) 2.913 3_656
H(14) H(21) 2.657 4_655
H(15) C(9) 2.974 3_656
H(15) C(55) 3.027 3_656
H(15) C(113) 3.280 .
H(15) C(113) 3.063 3_656
H(15) C(10) 3.239 3_656
H(15) C(18) 2.049 .
H(15) C(1) 2.932 3_656
H(15) C(116) 2.028 .
H(15) C(14) 3.012 3_656
H(15) C(115) 3.253 .
H(15) H(6) 3.308 1_455
H(15) H(7) 2.495 3_656
H(15) H(12) 2.769 3_656
H(15) H(14) 2.333 .
H(15) H(16) 2.354 .
H(15) H(17) 3.343 3_756
H(15) H(21) 3.268 4_655
H(16) C(9) 3.010 .
H(16) C(220) 3.568 3_756
H(16) C(55) 3.050 .
H(16) C(3) 3.342 3_756
H(16) C(113) 2.026 .
H(16) C(10) 2.978 .
H(16) C(17) 2.044 .
H(16) C(1) 2.667 .
H(16) C(116) 3.262 .
H(16) C(14) 3.253 .
H(16) C(14) 2.960 3_656
H(16) C(115) 3.085 3_656
H(16) H(3) 2.887 3_756
H(16) H(4) 3.100 3_756
H(16) H(5) 3.157 3_756
H(16) H(7) 2.977 .
H(16) H(7) 3.421 3_656
H(16) H(12) 2.822 3_656
H(16) H(13) 3.043 3_656
H(16) H(15) 2.354 .
H(16) H(17) 2.898 3_756
H(17) Si(1) 2.945 .
H(17) F(1) 2.922 1_655
H(17) C(19) 2.045 .
H(17) C(6) 3.527 1_655
H(17) C(55) 3.427 1_655
H(17) C(3) 3.368 .
H(17) C(113) 3.521 3_746
H(17) C(17) 3.212 3_746
H(17) C(24) 3.234 .
H(17) C(18) 2.929 3_746
H(17) C(4) 2.877 .
H(17) C(21) 2.017 .
H(17) C(22) 3.250 .
H(17) H(2) 3.463 3_746
H(17) H(4) 2.927 .
H(17) H(5) 2.332 .
H(17) H(7) 2.872 1_655
H(17) H(15) 3.343 3_746
H(17) H(16) 2.898 3_746
H(17) H(18) 2.312 .
H(17) H(21) 3.361 2_546
H(18) O(1) 2.482 .
H(18) C(19) 3.291 .
H(18) C(220) 2.018 .
H(18) C(113) 3.134 3_746
H(18) C(17) 3.289 3_746
H(18) C(18) 3.253 3_746
H(18) C(25) 3.213 2_546
H(18) C(116) 3.205 3_746
H(18) C(14) 3.018 3_746
H(18) C(115) 3.072 3_746
H(18) C(22) 2.035 .
H(18) C(23) 3.263 .
H(18) C(23) 3.546 2_546
H(18) H(2) 3.176 3_746
H(18) H(12) 3.467 3_746
H(18) H(13) 3.548 3_746
H(18) H(17) 2.312 .
H(18) H(19) 2.739 2_546
H(18) H(21) 2.535 2_546
H(18) H(23) 2.921 2_546
H(19) O(1) 2.682 .
H(19) O(1) 2.642 2_446
H(19) C(19) 3.294 .
H(19) C(24) 2.040 .
H(19) C(25) 2.550 .
H(19) C(25) 3.475 2_446
H(19) C(21) 3.264 .
H(19) C(21) 3.071 2_446
H(19) C(22) 2.047 .
H(19) C(22) 3.064 2_446
H(19) H(14) 3.177 3_646
H(19) H(18) 2.739 2_446
H(19) H(20) 2.331 .
H(19) H(21) 2.707 .
H(19) H(21) 3.297 2_446
H(19) H(23) 2.057 .
H(20) Si(1) 2.938 .
H(20) O(1) 3.007 2_446
H(20) C(19) 2.015 .
H(20) C(9) 3.247 .
H(20) C(111) 3.136 .
H(20) C(220) 3.235 .
H(20) C(10) 3.125 .
H(20) C(12) 3.394 .
H(20) C(25) 2.974 2_446
H(20) C(22) 3.253 .
H(20) C(23) 2.024 .
H(20) H(8) 2.825 2_556
H(20) H(11) 3.370 .
H(20) H(14) 2.913 3_646
H(20) H(19) 2.331 .
H(20) H(21) 2.773 2_446
H(20) H(22) 2.550 2_446
H(21) O(1) 2.120 .
H(21) C(220) 3.593 2_446
H(21) C(17) 3.182 4_654
H(21) C(24) 3.499 2_546
H(21) C(116) 2.808 4_654
H(21) C(21) 3.163 2_446
H(21) C(115) 3.479 4_654
H(21) C(22) 2.829 .
H(21) C(23) 3.078 .
H(21) H(14) 2.657 4_654
H(21) H(15) 3.268 4_654
H(21) H(17) 3.361 2_446
H(21) H(18) 2.535 2_446
H(21) H(19) 2.707 .
H(21) H(19) 3.297 2_546
H(21) H(20) 2.773 2_546
H(21) H(22) 1.928 .
H(21) H(23) 1.893 .
H(22) O(1) 1.955 .
H(22) C(6) 3.014 2_546
H(22) C(111) 3.368 2_546
H(22) C(55) 3.300 2_546
H(22) C(10) 3.474 2_546
H(22) C(24) 3.434 2_546
H(22) C(88) 3.076 2_546
H(22) C(12) 3.356 1_545
H(22) C(22) 3.229 .
H(22) C(77) 2.903 2_546
H(22) H(8) 3.548 1_645
H(22) H(8) 3.277 2_546
H(22) H(9) 3.362 1_545
H(22) H(9) 3.516 2_546
H(22) H(10) 3.327 1_545
H(22) H(11) 2.599 1_545
H(22) H(20) 2.550 2_546
H(22) H(21) 1.928 .
H(22) H(23) 1.965 .
H(23) O(1) 2.152 .
H(23) C(220) 3.485 2_446
H(23) C(88) 3.135 1_545
H(23) C(12) 3.343 1_545
H(23) C(21) 3.068 2_446
H(23) C(22) 2.654 .
H(23) C(23) 2.604 .
H(23) H(9) 2.365 1_545
H(23) H(10) 3.107 1_545
H(23) H(11) 3.006 1_545
H(23) H(18) 2.921 2_446
H(23) H(19) 2.057 .
H(23) H(21) 1.893 .
H(23) H(22) 1.965 .

loop_
_geom_torsion_atom_site_label_1
_geom_torsion_atom_site_label_2
_geom_torsion_atom_site_label_3
_geom_torsion_atom_site_label_4
_geom_torsion
C(19) Si(1) C(9) C(10) -87.57(11)
C(19) Si(1) C(9) C(1) 104.73(13)
C(9) Si(1) C(19) C(220) -136.73(11)
C(9) Si(1) C(19) C(24) 42.27(14)
C(19) Si(1) C(12) C(111) 89.67(10)
C(12) Si(1) C(19) C(220) 120.98(12)
C(12) Si(1) C(19) C(24) -60.02(14)
C(19) Si(1) C(4) C(3) -73.75(11)
C(4) Si(1) C(19) C(220) -22.26(14)
C(4) Si(1) C(19) C(24) 156.74(12)
C(9) Si(1) C(12) C(111) -27.62(9)
C(12) Si(1) C(9) C(10) 26.59(10)
C(12) Si(1) C(9) C(1) -141.10(13)
C(9) Si(1) C(4) C(3) 48.35(11)
C(4) Si(1) C(9) C(10) 153.77(10)
C(4) Si(1) C(9) C(1) -13.92(15)
C(12) Si(1) C(4) C(3) 149.70(9)
C(4) Si(1) C(12) C(111) -134.27(9)
C(25) O(1) C(22) C(21) -174.72(13)
C(25) O(1) C(22) C(23) 6.9(2)
Si(1) C(19) C(220) C(21) 177.68(11)
Si(1) C(19) C(24) C(23) -178.70(12)
C(220) C(19) C(24) C(23) 0.3(2)
C(24) C(19) C(220) C(21) -1.4(2)
Si(1) C(9) C(10) C(111) -17.48(15)
Si(1) C(9) C(10) C(55) 159.90(12)
Si(1) C(9) C(1) C(113) 167.38(11)
Si(1) C(9) C(1) C(2) -8.1(2)
C(10) C(9) C(1) C(113) 2.7(2)
C(10) C(9) C(1) C(2) -172.79(14)
C(1) C(9) C(10) C(111) 149.28(15)
C(1) C(9) C(10) C(55) -33.3(2)
F(1) C(6) C(55) C(10) -178.74(12)
F(1) C(6) C(77) C(88) 179.44(13)
C(55) C(6) C(77) C(88) -1.0(2)
C(77) C(6) C(55) C(10) 1.7(2)
C(10) C(111) C(88) C(77) 1.2(2)
C(88) C(111) C(10) C(9) 177.13(13)
C(88) C(111) C(10) C(55) -0.5(2)
C(10) C(111) C(12) Si(1) 23.54(15)
C(12) C(111) C(10) C(9) -4.43(18)
C(12) C(111) C(10) C(55) 177.95(12)
C(88) C(111) C(12) Si(1) -158.09(12)
C(12) C(111) C(88) C(77) -177.11(13)
C(19) C(220) C(21) C(22) 1.5(2)
C(6) C(55) C(10) C(9) -178.15(14)
C(6) C(55) C(10) C(111) -0.9(2)
C(2) C(3) C(4) Si(1) -70.48(14)
C(4) C(3) C(2) C(1) 51.55(19)
C(18) C(113) C(1) C(9) -55.7(2)
C(18) C(113) C(1) C(2) 120.12(15)
C(1) C(113) C(18) C(17) -178.07(13)
C(18) C(113) C(14) C(115) 1.1(2)
C(14) C(113) C(18) C(17) -0.2(2)
C(1) C(113) C(14) C(115) 178.98(13)
C(14) C(113) C(1) C(9) 126.45(16)
C(14) C(113) C(1) C(2) -57.74(18)
C(18) C(17) C(116) C(115) 0.4(2)
C(116) C(17) C(18) C(113) -0.6(2)
C(3) C(2) C(1) C(9) -6.6(2)
C(3) C(2) C(1) C(113) 177.39(13)
C(19) C(24) C(23) C(22) 0.6(2)
C(111) C(88) C(77) C(6) -0.5(2)
C(17) C(116) C(115) C(14) 0.5(2)
C(220) C(21) C(22) O(1) -178.99(13)
C(220) C(21) C(22) C(23) -0.5(2)
C(113) C(14) C(115) C(116) -1.2(2)
O(1) C(22) C(23) C(24) 177.83(14)
C(21) C(22) C(23) C(24) -0.5(2)
